data_4304061
loop_
_publ_author_name
'Ming-Xing Li'
'Zhi-Xin Miao'
'Min Shao'
'Sheng-Wen Liang'
'Shou-Rong Zhu'

_publ_section_title
;
Metal-Organic Frameworks Constructed from
2,4,6-Tris(4-pyridyl)-1,3,5-triazine
;
_journal_name_full 'Inorganic Chemistry'
_journal_page_first 4481
_journal_page_last 4489
_journal_paper_doi 10.1021/ic701346x
_journal_volume 47
_journal_year 2008
_chemical_formula_sum 'C21 H12 Cu3 N9'
_chemical_formula_weight 581.02
_chemical_name_systematic
; 
 ? 
;
_space_group_IT_number 60
_symmetry_cell_setting orthorhombic
_symmetry_space_group_name_Hall '-P 2n 2ab'
_symmetry_space_group_name_H-M 'P b c n'
_atom_sites_solution_hydrogens geom
_atom_sites_solution_primary direct
_atom_sites_solution_secondary difmap
_audit_creation_method SHELXL-97
_cell_angle_alpha 90.00
_cell_angle_beta 90.00
_cell_angle_gamma 90.00
_cell_formula_units_Z 4
_cell_length_a 6.82700(10)
_cell_length_b 14.9985(3)
_cell_length_c 21.8388(6)
_cell_measurement_reflns_used 2316
_cell_measurement_temperature 273(2)
_cell_measurement_theta_max 22.9825
_cell_measurement_theta_min 3.2975
_cell_volume 2236.18(8)
_computing_cell_refinement SAINT
_computing_data_collection SMART
_computing_data_reduction SAINT
_computing_molecular_graphics SHELXTL
_computing_publication_material SHELXTL
_computing_structure_refinement 'SHELXL-97 (Sheldrick, 1997)'
_computing_structure_solution 'SHELXS-97 (Sheldrick, 1990)'
_diffrn_ambient_temperature 273(2)
_diffrn_measured_fraction_theta_full 1.000
_diffrn_measured_fraction_theta_max 1.000
_diffrn_measurement_device_type 'CCD area detector'
_diffrn_measurement_method \w
_diffrn_radiation_monochromator graphite
_diffrn_radiation_source 'fine-focus sealed tube'
_diffrn_radiation_type MoK\a
_diffrn_radiation_wavelength 0.71073
_diffrn_reflns_av_R_equivalents 0.0543
_diffrn_reflns_av_sigmaI/netI 0.0306
_diffrn_reflns_limit_h_max 8
_diffrn_reflns_limit_h_min -8
_diffrn_reflns_limit_k_max 16
_diffrn_reflns_limit_k_min -17
_diffrn_reflns_limit_l_max 25
_diffrn_reflns_limit_l_min -20
_diffrn_reflns_number 14683
_diffrn_reflns_theta_full 25.00
_diffrn_reflns_theta_max 25.00
_diffrn_reflns_theta_min 1.86
_diffrn_standards_decay_% 0
_diffrn_standards_interval_count 0
_diffrn_standards_interval_time .
_diffrn_standards_number 0
_exptl_absorpt_coefficient_mu 2.854
_exptl_absorpt_correction_T_max 0.7634
_exptl_absorpt_correction_T_min 0.5991
_exptl_absorpt_correction_type multi-scan
_exptl_absorpt_process_details sadabs
_exptl_crystal_density_diffrn 1.720
_exptl_crystal_density_method 'not measured'
_exptl_crystal_F_000 1148
_exptl_crystal_size_max 0.20
_exptl_crystal_size_mid 0.15
_exptl_crystal_size_min 0.10
_refine_diff_density_max 0.379
_refine_diff_density_min -0.295
_refine_diff_density_rms 0.063
_refine_ls_extinction_coef 0.0000(2)
_refine_ls_extinction_expression Fc^*^=kFc[1+0.001xFc^2^\l^3^/sin(2\q)]^-1/4^
_refine_ls_extinction_method SHELXL
_refine_ls_goodness_of_fit_ref 1.000
_refine_ls_hydrogen_treatment mixed
_refine_ls_matrix_type full
_refine_ls_number_parameters 153
_refine_ls_number_reflns 1970
_refine_ls_number_restraints 0
_refine_ls_restrained_S_all 1.000
_refine_ls_R_factor_all 0.0624
_refine_ls_R_factor_gt 0.0373
_refine_ls_shift/su_max 0.000
_refine_ls_shift/su_mean 0.000
_refine_ls_structure_factor_coef Fsqd
_refine_ls_weighting_details 'calc w=1/[\s^2^(Fo^2^)+(0.0382P)^2^+2.2044P] where P=(Fo^2^+2Fc^2^)/3'
_refine_ls_weighting_scheme calc
_refine_ls_wR_factor_gt 0.0849
_refine_ls_wR_factor_ref 0.0944
_reflns_number_gt 1365
_reflns_number_total 1970
_reflns_threshold_expression >2sigma(I)
_cod_data_source_file ic701346x-file.005.cif
_cod_data_source_block a
_cod_depositor_comments
;
The following automatic conversions were performed:
'_symmetry_cell_setting' value 'Orthorhombic' changed to 'orthorhombic'
according to '/home/saulius/struct/CIF-dictionaries/cif_core.dic'
dictionary named 'cif_core.dic' version 2.4.1 from 2010-06-29.

Automatic conversion script
Id: cif_fix_enum 1527 2010-12-29 10:47:43Z saulius 
;
_cod_database_code 4304061

loop_
_symmetry_equiv_pos_as_xyz
'x, y, z'
'-x+1/2, -y+1/2, z+1/2'
'-x, y, -z+1/2'
'x+1/2, -y+1/2, -z'
'-x, -y, -z'
'x-1/2, y-1/2, -z-1/2'
'x, -y, z-1/2'
'-x-1/2, y-1/2, z'

loop_
_atom_site_label
_atom_site_type_symbol
_atom_site_fract_x
_atom_site_fract_y
_atom_site_fract_z
_atom_site_U_iso_or_equiv
_atom_site_adp_type
_atom_site_occupancy
_atom_site_symmetry_multiplicity
_atom_site_calc_flag
_atom_site_refinement_flags
_atom_site_disorder_assembly
_atom_site_disorder_group
Cu1 Cu 0.0000 0.14426(5) 0.2500 0.0619(3) Uani 1 2 d S . .
Cu2 Cu 0.22447(9) 0.08704(4) 0.45740(2) 0.0714(2) Uani 1 1 d . . .
N1 N 0.1092(6) 0.1033(2) 0.3785(2) 0.0795(11) Uani 1 1 d . . .
C1 C 0.0596(6) 0.1139(3) 0.32877(18) 0.0506(10) Uani 1 1 d . . .
N2 N 0.1329(6) 0.1591(2) 0.53223(16) 0.0632(9) Uani 1 1 d . . .
C5 C 0.1153(6) 0.2955(3) 0.58839(19) 0.0604(11) Uani 1 1 d . . .
H5 H 0.1261 0.3573 0.5883 0.072 Uiso 1 1 calc R . .
C4 C 0.0686(5) 0.2506(3) 0.64144(18) 0.0517(10) Uani 1 1 d . . .
C2 C 0.0883(7) 0.1161(3) 0.5838(2) 0.0740(13) Uani 1 1 d . . .
H2 H 0.0813 0.0542 0.5827 0.089 Uiso 1 1 calc R . .
C6 C 0.1456(7) 0.2477(3) 0.53553(19) 0.0646(12) Uani 1 1 d . . .
H6 H 0.1768 0.2790 0.5000 0.077 Uiso 1 1 calc R . .
C3 C 0.0520(7) 0.1583(3) 0.6387(2) 0.0685(12) Uani 1 1 d . . .
H3 H 0.0170 0.1256 0.6732 0.082 Uiso 1 1 calc R . .
C12 C 0.4337(7) 0.0173(3) 0.4897(2) 0.0673(13) Uani 1 1 d . . .
C7 C 0.0341(5) 0.2994(3) 0.69960(18) 0.0518(10) Uani 1 1 d . . .
N3 N 0.0000 0.2514(3) 0.7500 0.0523(11) Uani 1 2 d S . .
N4 N 0.0405(5) 0.3882(2) 0.69724(15) 0.0541(8) Uani 1 1 d . . .
N5 N 0.0000 0.2874(3) 0.2500 0.0579(12) Uani 1 2 d S . .
C9 C 0.0313(6) 0.3338(3) 0.3015(2) 0.0639(11) Uani 1 1 d . . .
H9 H 0.0546 0.3024 0.3375 0.077 Uiso 1 1 calc R . .
C11 C 0.0000 0.4725(4) 0.2500 0.0526(14) Uani 1 2 d S . .
C8 C 0.0000 0.4290(4) 0.7500 0.0506(13) Uani 1 2 d S . .
C10 C 0.0307(6) 0.4247(3) 0.30393(19) 0.0631(11) Uani 1 1 d . . .
H10 H 0.0504 0.4542 0.3409 0.076 Uiso 1 1 calc R . .

loop_
_atom_site_aniso_label
_atom_site_aniso_U_11
_atom_site_aniso_U_22
_atom_site_aniso_U_33
_atom_site_aniso_U_23
_atom_site_aniso_U_13
_atom_site_aniso_U_12
Cu1 0.0555(4) 0.0692(5) 0.0610(5) 0.000 -0.0079(4) 0.000
Cu2 0.0921(5) 0.0678(4) 0.0544(4) 0.0037(3) -0.0027(3) -0.0027(3)
N1 0.073(3) 0.059(2) 0.106(3) -0.007(2) 0.007(2) 0.004(2)
C1 0.060(2) 0.054(2) 0.038(2) 0.0032(19) -0.0140(19) 0.0010(19)
N2 0.076(2) 0.058(2) 0.056(2) 0.0040(18) 0.0005(18) 0.0067(18)
C5 0.070(3) 0.051(2) 0.060(3) 0.005(2) 0.002(2) 0.006(2)
C4 0.047(2) 0.051(2) 0.057(2) 0.003(2) -0.0035(18) -0.0001(18)
C2 0.102(4) 0.054(3) 0.066(3) 0.000(2) 0.005(3) -0.007(3)
C6 0.074(3) 0.062(3) 0.057(3) 0.011(2) 0.001(2) 0.006(2)
C3 0.094(3) 0.057(3) 0.055(3) 0.005(2) 0.010(2) -0.008(2)
C12 0.097(4) 0.058(3) 0.046(3) 0.006(2) 0.006(2) 0.012(2)
C7 0.040(2) 0.059(3) 0.056(2) -0.003(2) -0.0020(18) 0.0001(18)
N3 0.051(3) 0.051(3) 0.054(3) 0.000 0.002(2) 0.000
N4 0.055(2) 0.047(2) 0.060(2) -0.0006(16) -0.0017(16) -0.0005(15)
N5 0.061(3) 0.056(3) 0.057(3) 0.000 -0.005(2) 0.000
C9 0.079(3) 0.051(3) 0.062(3) 0.007(2) -0.009(2) -0.003(2)
C11 0.047(3) 0.051(3) 0.060(4) 0.000 0.000(3) 0.000
C8 0.042(3) 0.052(3) 0.058(4) 0.000 -0.006(3) 0.000
C10 0.072(3) 0.062(3) 0.056(3) -0.004(2) -0.006(2) -0.001(2)

loop_
_atom_type_symbol
_atom_type_description
_atom_type_scat_dispersion_real
_atom_type_scat_dispersion_imag
_atom_type_scat_source
C C 0.0033 0.0016 'International Tables Vol C Tables 4.2.6.8 and 6.1.1.4'
H H 0.0000 0.0000 'International Tables Vol C Tables 4.2.6.8 and 6.1.1.4'
N N 0.0061 0.0033 'International Tables Vol C Tables 4.2.6.8 and 6.1.1.4'
Cu Cu 0.3201 1.2651 'International Tables Vol C Tables 4.2.6.8 and 6.1.1.4'

loop_
_geom_angle_atom_site_label_1
_geom_angle_atom_site_label_2
_geom_angle_atom_site_label_3
_geom_angle
_geom_angle_site_symmetry_1
_geom_angle_site_symmetry_3
_geom_angle_publ_flag
C1 Cu1 C1 151.1(3) 3 . ?
C1 Cu1 N5 104.44(13) 3 . ?
C1 Cu1 N5 104.43(13) . . ?
C12 Cu2 N1 135.48(18) . . ?
C12 Cu2 N2 102.84(17) . . ?
N1 Cu2 N2 121.62(15) . . ?
C1 N1 Cu2 172.8(4) . . ?
N1 C1 Cu1 172.4(4) . . ?
C2 N2 C6 116.8(4) . . ?
C2 N2 Cu2 119.1(3) . . ?
C6 N2 Cu2 123.2(3) . . ?
C6 C5 C4 119.1(4) . . ?
C6 C5 H5 120.4 . . ?
C4 C5 H5 120.4 . . ?
C5 C4 C3 118.0(4) . . ?
C5 C4 C7 121.0(4) . . ?
C3 C4 C7 121.0(4) . . ?
N2 C2 C3 123.6(4) . . ?
N2 C2 H2 118.2 . . ?
C3 C2 H2 118.2 . . ?
N2 C6 C5 123.7(4) . . ?
N2 C6 H6 118.1 . . ?
C5 C6 H6 118.1 . . ?
C2 C3 C4 118.7(4) . . ?
C2 C3 H3 120.6 . . ?
C4 C3 H3 120.6 . . ?
C12 C12 Cu2 173.9(6) 5_656 . ?
N3 C7 N4 125.2(4) . . ?
N3 C7 C4 117.8(4) . . ?
N4 C7 C4 117.0(3) . . ?
C7 N3 C7 114.8(5) . 3_556 ?
C8 N4 C7 114.7(4) . . ?
C9 N5 C9 117.4(5) . 3 ?
C9 N5 Cu1 121.3(2) . . ?
C9 N5 Cu1 121.3(2) 3 . ?
N5 C9 C10 123.5(4) . . ?
N5 C9 H9 118.3 . . ?
C10 C9 H9 118.3 . . ?
C10 C11 C10 118.1(5) 3 . ?
C10 C11 C8 120.9(3) 3 5_566 ?
C10 C11 C8 120.9(3) . 5_566 ?
N4 C8 N4 125.4(5) . 3_556 ?
N4 C8 C11 117.3(3) . 5_566 ?
N4 C8 C11 117.3(3) 3_556 5_566 ?
C9 C10 C11 118.8(4) . . ?
C9 C10 H10 120.6 . . ?
C11 C10 H10 120.6 . . ?

loop_
_geom_bond_atom_site_label_1
_geom_bond_atom_site_label_2
_geom_bond_distance
_geom_bond_site_symmetry_2
_geom_bond_publ_flag
Cu1 C1 1.825(4) 3 ?
Cu1 C1 1.825(4) . ?
Cu1 N5 2.146(5) . ?
Cu2 C12 1.905(4) . ?
Cu2 N1 1.910(5) . ?
Cu2 N2 2.057(3) . ?
N1 C1 1.149(5) . ?
N2 C2 1.334(5) . ?
N2 C6 1.334(5) . ?
C5 C6 1.374(6) . ?
C5 C4 1.377(5) . ?
C5 H5 0.9300 . ?
C4 C3 1.391(5) . ?
C4 C7 1.485(5) . ?
C2 C3 1.377(6) . ?
C2 H2 0.9300 . ?
C6 H6 0.9300 . ?
C3 H3 0.9300 . ?
C12 C12 1.137(8) 5_656 ?
C7 N3 1.336(4) . ?
C7 N4 1.333(5) . ?
N3 C7 1.336(4) 3_556 ?
N4 C8 1.334(4) . ?
N5 C9 1.340(5) . ?
N5 C9 1.340(5) 3 ?
C9 C10 1.364(6) . ?
C9 H9 0.9300 . ?
C11 C10 1.395(5) 3 ?
C11 C10 1.395(5) . ?
C11 C8 1.478(7) 5_566 ?
C8 N4 1.334(4) 3_556 ?
C8 C11 1.478(7) 5_566 ?
C10 H10 0.9300 . ?
